data_4307792
loop_
_publ_author_name
'Jari Konu'
'Maravanji S. Balakrishna'
'Tristram Chivers'
'Thomas W. Swaddle'

_publ_contact_author 'Professor Tristram Chivers'
_publ_contact_author_email chivers@ucalgary.ca
_publ_section_title
;
New Bonding Modes for Boraamidinate Ligands in Heavy Group 15 Complexes:
Fluxional Behavior of the 1:2 Complexes, LiM[PhB(NtBu)2]2 (M = As, Sb, Bi)
;
_journal_name_full 'Inorganic Chemistry'
_journal_page_first 2627
_journal_page_last 2636
_journal_paper_doi 10.1021/ic0622757
_journal_volume 46
_journal_year 2007
_chemical_formula_moiety 'C42 H69 B3 N6 Sb2'
_chemical_formula_sum 'C42 H69 B3 N6 Sb2'
_chemical_formula_weight 933.96
_chemical_name_systematic
;
 ?
;
_space_group_IT_number 15
_symmetry_cell_setting monoclinic
_symmetry_space_group_name_Hall '-C 2yc'
_symmetry_space_group_name_H-M 'C 1 2/c 1'
_atom_sites_solution_hydrogens geom
_atom_sites_solution_primary direct
_atom_sites_solution_secondary difmap
_audit_creation_method SHELXL-97
_cell_angle_alpha 90.00
_cell_angle_beta 119.15(3)
_cell_angle_gamma 90.00
_cell_formula_units_Z 4
_cell_length_a 20.053(4)
_cell_length_b 17.372(4)
_cell_length_c 15.402(3)
_cell_measurement_reflns_used 15577
_cell_measurement_temperature 173(2)
_cell_measurement_theta_max 25.03
_cell_measurement_theta_min 3.53
_cell_volume 4686(2)
_computing_cell_refinement 'HKL Scalepack (Otwinowski & Minor 1997)'
_computing_data_collection 'Collect (Nonius BV, 1997-2000)'
_computing_data_reduction DENZO-SMN
_computing_molecular_graphics 'DIAMOND (Brandenburg & Berndt, 1999)'
_computing_publication_material 'WinGX v1.70-01 (L. J. Farrugia)'
_computing_structure_refinement 'SHELXL-97 (Sheldrick, 1997)'
_computing_structure_solution 'SHELXS-97 (Sheldrick, 1997)'
_diffrn_ambient_temperature 173(2)
_diffrn_measured_fraction_theta_full 0.996
_diffrn_measured_fraction_theta_max 0.996
_diffrn_measurement_device_type 'KappaCCD (Nonius, FR540C)'
_diffrn_measurement_method 'phi\omega scans'
_diffrn_radiation_monochromator 'horizonally mounted graphite crystal'
_diffrn_radiation_source 'Enraf Nonius FR590D, fine-focus sealed tube'
_diffrn_radiation_type MoK\a
_diffrn_radiation_wavelength 0.71073
_diffrn_reflns_av_R_equivalents 0.0320
_diffrn_reflns_av_sigmaI/netI 0.0254
_diffrn_reflns_limit_h_max 23
_diffrn_reflns_limit_h_min -23
_diffrn_reflns_limit_k_max 20
_diffrn_reflns_limit_k_min -20
_diffrn_reflns_limit_l_max 18
_diffrn_reflns_limit_l_min -17
_diffrn_reflns_number 15577
_diffrn_reflns_theta_full 25.03
_diffrn_reflns_theta_max 25.03
_diffrn_reflns_theta_min 3.53
_diffrn_standards_number 0
_exptl_absorpt_coefficient_mu 1.187
_exptl_absorpt_correction_T_max 0.9767
_exptl_absorpt_correction_T_min 0.7638
_exptl_absorpt_correction_type integration
_exptl_absorpt_process_details 'SADABS (SHELXTL-NT v5.1, Bruker)'
_exptl_crystal_colour colorless
_exptl_crystal_density_diffrn 1.324
_exptl_crystal_density_method 'not measured'
_exptl_crystal_description plate
_exptl_crystal_F_000 1920
_exptl_crystal_size_max 0.24
_exptl_crystal_size_mid 0.08
_exptl_crystal_size_min 0.02
_refine_diff_density_max 0.676
_refine_diff_density_min -0.389
_refine_diff_density_rms 0.059
_refine_ls_extinction_coef 0.00054(9)
_refine_ls_extinction_expression Fc^*^=kFc[1+0.001xFc^2^\l^3^/sin(2\q)]^-1/4^
_refine_ls_extinction_method SHELXL
_refine_ls_goodness_of_fit_ref 1.071
_refine_ls_hydrogen_treatment constr
_refine_ls_matrix_type full
_refine_ls_number_parameters 242
_refine_ls_number_reflns 4123
_refine_ls_number_restraints 0
_refine_ls_restrained_S_all 1.071
_refine_ls_R_factor_all 0.0369
_refine_ls_R_factor_gt 0.0268
_refine_ls_shift/su_max 0.002
_refine_ls_shift/su_mean 0.000
_refine_ls_structure_factor_coef Fsqd
_refine_ls_weighting_details 'calc w=1/[\s^2^(Fo^2^)+(0.0286P)^2^+6.5987P] where P=(Fo^2^+2Fc^2^)/3'
_refine_ls_weighting_scheme calc
_refine_ls_wR_factor_gt 0.0610
_refine_ls_wR_factor_ref 0.0650
_reflns_number_gt 3485
_reflns_number_total 4123
_reflns_threshold_expression >2sigma(I)
_cod_data_source_file ic0622757si20070112_014747_4.cif
_cod_data_source_block compound_2b
_cod_original_sg_symbol_H-M 'C 2/c'
_cod_database_code 4307792

loop_
_symmetry_equiv_pos_as_xyz
'x, y, z'
'-x, y, -z+1/2'
'x+1/2, y+1/2, z'
'-x+1/2, y+1/2, -z+1/2'
'-x, -y, -z'
'x, -y, z-1/2'
'-x+1/2, -y+1/2, -z'
'x+1/2, -y+1/2, z-1/2'

loop_
_atom_site_label
_atom_site_type_symbol
_atom_site_fract_x
_atom_site_fract_y
_atom_site_fract_z
_atom_site_U_iso_or_equiv
_atom_site_adp_type
_atom_site_occupancy
_atom_site_symmetry_multiplicity
_atom_site_calc_flag
_atom_site_refinement_flags
_atom_site_disorder_assembly
_atom_site_disorder_group
Sb1 Sb 0.604437(10) 0.474820(10) 0.777048(14) 0.03375(9) Uani 1 1 d . . .
N1 N 0.72091(13) 0.45595(14) 0.84814(18) 0.0393(6) Uani 1 1 d . . .
N2 N 0.66507(14) 0.55595(13) 0.88657(18) 0.0386(6) Uani 1 1 d . . .
N3 N 0.55946(13) 0.39281(12) 0.83281(17) 0.0318(5) Uani 1 1 d . . .
B1 B 0.7364(2) 0.5292(2) 0.8965(3) 0.0391(8) Uani 1 1 d . . .
B2 B 0.5000 0.3492(2) 0.7500 0.0319(10) Uani 1 2 d S . .
C1 C 0.76818(19) 0.40672(19) 0.8214(3) 0.0496(8) Uani 1 1 d . . .
C2 C 0.8388(2) 0.3793(3) 0.9173(3) 0.0817(13) Uani 1 1 d . . .
H2A H 0.8694 0.4240 0.9540 0.123 Uiso 1 1 calc R . .
H2B H 0.8696 0.3452 0.9001 0.123 Uiso 1 1 calc R . .
H2C H 0.8223 0.3513 0.9588 0.123 Uiso 1 1 calc R . .
C3 C 0.7933(2) 0.4495(2) 0.7558(3) 0.0666(11) Uani 1 1 d . . .
H3A H 0.8227 0.4952 0.7909 0.100 Uiso 1 1 calc R . .
H3B H 0.7481 0.4652 0.6940 0.100 Uiso 1 1 calc R . .
H3C H 0.8251 0.4156 0.7403 0.100 Uiso 1 1 calc R . .
C4 C 0.7224(3) 0.3363(2) 0.7678(4) 0.0758(12) Uani 1 1 d . . .
H4A H 0.6772 0.3520 0.7061 0.114 Uiso 1 1 calc R . .
H4B H 0.7064 0.3093 0.8105 0.114 Uiso 1 1 calc R . .
H4C H 0.7539 0.3020 0.7522 0.114 Uiso 1 1 calc R . .
C5 C 0.64169(18) 0.63396(17) 0.9004(2) 0.0463(8) Uani 1 1 d . . .
C6 C 0.6399(2) 0.6894(2) 0.8223(3) 0.0607(10) Uani 1 1 d . . .
H6A H 0.6043 0.6700 0.7557 0.091 Uiso 1 1 calc R . .
H6B H 0.6911 0.6935 0.8296 0.091 Uiso 1 1 calc R . .
H6C H 0.6230 0.7402 0.8314 0.091 Uiso 1 1 calc R . .
C7 C 0.6979(2) 0.6633(2) 1.0039(3) 0.0697(11) Uani 1 1 d . . .
H7A H 0.7490 0.6665 1.0107 0.105 Uiso 1 1 calc R . .
H7B H 0.6989 0.6278 1.0539 0.105 Uiso 1 1 calc R . .
H7C H 0.6820 0.7144 1.0137 0.105 Uiso 1 1 calc R . .
C8 C 0.5631(2) 0.63004(19) 0.8926(3) 0.0586(9) Uani 1 1 d . . .
H8A H 0.5257 0.6115 0.8264 0.088 Uiso 1 1 calc R . .
H8B H 0.5482 0.6814 0.9032 0.088 Uiso 1 1 calc R . .
H8C H 0.5647 0.5947 0.9432 0.088 Uiso 1 1 calc R . .
C9 C 0.59297(16) 0.37096(16) 0.9415(2) 0.0364(6) Uani 1 1 d . . .
C10 C 0.67316(18) 0.3372(2) 0.9849(2) 0.0515(8) Uani 1 1 d . . .
H10A H 0.6717 0.2910 0.9475 0.077 Uiso 1 1 calc R . .
H10B H 0.6919 0.3235 1.0547 0.077 Uiso 1 1 calc R . .
H10C H 0.7074 0.3753 0.9805 0.077 Uiso 1 1 calc R . .
C11 C 0.5962(2) 0.44329(19) 0.9997(2) 0.0524(8) Uani 1 1 d . . .
H11A H 0.5449 0.4651 0.9726 0.079 Uiso 1 1 calc R . .
H11B H 0.6302 0.4812 0.9941 0.079 Uiso 1 1 calc R . .
H11C H 0.6157 0.4300 1.0698 0.079 Uiso 1 1 calc R . .
C12 C 0.54127(18) 0.31373(18) 0.9565(2) 0.0459(8) Uani 1 1 d . . .
H12A H 0.4897 0.3353 0.9288 0.069 Uiso 1 1 calc R . .
H12B H 0.5618 0.3040 1.0277 0.069 Uiso 1 1 calc R . .
H12C H 0.5392 0.2653 0.9226 0.069 Uiso 1 1 calc R . .
C13 C 0.81581(17) 0.57188(19) 0.9510(2) 0.0452(7) Uani 1 1 d . . .
C14 C 0.8407(2) 0.6232(2) 0.9032(3) 0.0564(9) Uani 1 1 d . . .
H14 H 0.8086 0.6327 0.8343 0.068 Uiso 1 1 calc R . .
C15 C 0.9095(2) 0.6604(2) 0.9515(4) 0.0742(12) Uani 1 1 d . . .
H15 H 0.9243 0.6945 0.9157 0.089 Uiso 1 1 calc R . .
C16 C 0.9559(3) 0.6492(3) 1.0481(5) 0.0970(17) Uani 1 1 d . . .
H16 H 1.0038 0.6747 1.0809 0.116 Uiso 1 1 calc R . .
C17 C 0.9342(3) 0.6007(3) 1.0999(4) 0.1071(18) Uani 1 1 d . . .
H17 H 0.9668 0.5937 1.1692 0.128 Uiso 1 1 calc R . .
C18 C 0.8647(2) 0.5615(3) 1.0520(3) 0.0788(13) Uani 1 1 d . . .
H18 H 0.8507 0.5274 1.0887 0.095 Uiso 1 1 calc R . .
C19 C 0.5000 0.2572(2) 0.7500 0.0412(10) Uani 1 2 d S . .
C20 C 0.5656(2) 0.21538(18) 0.7737(3) 0.0566(9) Uani 1 1 d . . .
H20 H 0.6117 0.2421 0.7909 0.068 Uiso 1 1 calc R . .
C21 C 0.5657(3) 0.1353(2) 0.7729(3) 0.0855(14) Uani 1 1 d . . .
H21 H 0.6111 0.1080 0.7883 0.103 Uiso 1 1 calc R . .
C22 C 0.5000 0.0962(3) 0.7500 0.105(3) Uani 1 2 d S . .
H22 H 0.5000 0.0415 0.7500 0.126 Uiso 1 2 calc SR . .

loop_
_atom_site_aniso_label
_atom_site_aniso_U_11
_atom_site_aniso_U_22
_atom_site_aniso_U_33
_atom_site_aniso_U_23
_atom_site_aniso_U_13
_atom_site_aniso_U_12
Sb1 0.03238(13) 0.02976(12) 0.04213(13) 0.00328(8) 0.02050(9) -0.00295(8)
N1 0.0320(13) 0.0391(14) 0.0530(15) 0.0019(11) 0.0256(12) -0.0003(11)
N2 0.0368(14) 0.0299(12) 0.0515(14) -0.0042(11) 0.0235(12) -0.0086(11)
N3 0.0315(13) 0.0253(11) 0.0436(13) 0.0045(10) 0.0223(11) 0.0029(10)
B1 0.0388(19) 0.0388(18) 0.0423(18) 0.0100(15) 0.0218(16) -0.0027(15)
B2 0.032(2) 0.026(2) 0.046(3) 0.000 0.026(2) 0.000
C1 0.0446(19) 0.0491(19) 0.071(2) 0.0015(16) 0.0405(18) 0.0034(15)
C2 0.068(3) 0.091(3) 0.098(3) 0.025(3) 0.050(3) 0.039(2)
C3 0.074(3) 0.074(3) 0.078(3) -0.007(2) 0.058(2) -0.011(2)
C4 0.086(3) 0.055(2) 0.125(4) -0.018(2) 0.082(3) -0.005(2)
C5 0.0443(18) 0.0298(15) 0.065(2) -0.0026(14) 0.0268(16) -0.0063(14)
C6 0.053(2) 0.0413(19) 0.088(3) 0.0135(18) 0.035(2) 0.0010(16)
C7 0.079(3) 0.045(2) 0.075(3) -0.0174(19) 0.029(2) -0.0035(19)
C8 0.058(2) 0.0346(17) 0.098(3) -0.0103(18) 0.050(2) -0.0030(16)
C9 0.0363(16) 0.0327(15) 0.0426(16) 0.0059(12) 0.0210(13) -0.0021(13)
C10 0.0407(18) 0.064(2) 0.0512(19) 0.0153(16) 0.0235(16) 0.0059(16)
C11 0.068(2) 0.0469(18) 0.0487(18) -0.0030(15) 0.0339(18) -0.0079(17)
C12 0.0490(19) 0.0470(18) 0.0502(18) 0.0062(15) 0.0307(16) -0.0092(15)
C13 0.0355(17) 0.0467(18) 0.0523(18) 0.0053(15) 0.0206(15) -0.0057(14)
C14 0.049(2) 0.055(2) 0.073(2) 0.0031(18) 0.0360(19) -0.0118(17)
C15 0.049(2) 0.069(3) 0.113(4) -0.007(3) 0.045(3) -0.023(2)
C16 0.043(3) 0.078(3) 0.149(5) -0.012(3) 0.031(3) -0.016(2)
C17 0.069(3) 0.107(4) 0.082(3) 0.005(3) -0.013(3) -0.009(3)
C18 0.062(3) 0.087(3) 0.063(2) 0.020(2) 0.011(2) -0.014(2)
C19 0.053(3) 0.025(2) 0.049(2) 0.000 0.027(2) 0.000
C20 0.062(2) 0.0340(18) 0.073(2) 0.0004(16) 0.0322(19) 0.0069(16)
C21 0.104(4) 0.038(2) 0.110(4) 0.004(2) 0.048(3) 0.027(2)
C22 0.141(7) 0.026(3) 0.137(6) 0.000 0.059(6) 0.000

loop_
_atom_type_symbol
_atom_type_description
_atom_type_scat_dispersion_real
_atom_type_scat_dispersion_imag
_atom_type_scat_source
C C 0.0033 0.0016 'International Tables Vol C Tables 4.2.6.8 and 6.1.1.4'
H H 0.0000 0.0000 'International Tables Vol C Tables 4.2.6.8 and 6.1.1.4'
B B 0.0013 0.0007 'International Tables Vol C Tables 4.2.6.8 and 6.1.1.4'
N N 0.0061 0.0033 'International Tables Vol C Tables 4.2.6.8 and 6.1.1.4'
Sb Sb -0.5866 1.5461 'International Tables Vol C Tables 4.2.6.8 and 6.1.1.4'

loop_
_geom_angle_atom_site_label_1
_geom_angle_atom_site_label_2
_geom_angle_atom_site_label_3
_geom_angle
_geom_angle_site_symmetry_1
_geom_angle_site_symmetry_3
_geom_angle_publ_flag
N1 Sb1 N2 67.28(10) . . ?
N1 Sb1 N3 106.12(9) . . ?
N2 Sb1 N3 109.22(9) . . ?
N1 Sb1 B1 33.99(10) . . ?
N2 Sb1 B1 34.24(10) . . ?
N3 Sb1 B1 117.39(10) . . ?
B1 N1 C1 130.9(3) . . ?
B1 N1 Sb1 92.12(18) . . ?
C1 N1 Sb1 131.1(2) . . ?
B1 N2 C5 130.3(2) . . ?
B1 N2 Sb1 91.46(19) . . ?
C5 N2 Sb1 129.5(2) . . ?
B2 N3 C9 124.6(2) . . ?
B2 N3 Sb1 109.11(15) . . ?
C9 N3 Sb1 125.33(17) . . ?
N1 B1 N2 106.3(3) . . ?
N1 B1 C13 127.0(3) . . ?
N2 B1 C13 126.7(3) . . ?
N1 B1 Sb1 53.89(15) . . ?
N2 B1 Sb1 54.30(15) . . ?
C13 B1 Sb1 168.3(2) . . ?
N3 B2 N3 117.6(3) . 2_656 ?
N3 B2 C19 121.18(17) . . ?
N3 B2 C19 121.18(17) 2_656 . ?
N1 C1 C4 108.6(3) . . ?
N1 C1 C3 111.5(3) . . ?
C4 C1 C3 110.0(3) . . ?
N1 C1 C2 109.0(3) . . ?
C4 C1 C2 107.7(3) . . ?
C3 C1 C2 109.9(3) . . ?
C1 C2 H2A 109.5 . . ?
C1 C2 H2B 109.5 . . ?
H2A C2 H2B 109.5 . . ?
C1 C2 H2C 109.5 . . ?
H2A C2 H2C 109.5 . . ?
H2B C2 H2C 109.5 . . ?
C1 C3 H3A 109.5 . . ?
C1 C3 H3B 109.5 . . ?
H3A C3 H3B 109.5 . . ?
C1 C3 H3C 109.5 . . ?
H3A C3 H3C 109.5 . . ?
H3B C3 H3C 109.5 . . ?
C1 C4 H4A 109.5 . . ?
C1 C4 H4B 109.5 . . ?
H4A C4 H4B 109.5 . . ?
C1 C4 H4C 109.5 . . ?
H4A C4 H4C 109.5 . . ?
H4B C4 H4C 109.5 . . ?
N2 C5 C8 109.6(2) . . ?
N2 C5 C7 109.3(3) . . ?
C8 C5 C7 107.9(3) . . ?
N2 C5 C6 110.6(3) . . ?
C8 C5 C6 109.8(3) . . ?
C7 C5 C6 109.6(3) . . ?
C5 C6 H6A 109.5 . . ?
C5 C6 H6B 109.5 . . ?
H6A C6 H6B 109.5 . . ?
C5 C6 H6C 109.5 . . ?
H6A C6 H6C 109.5 . . ?
H6B C6 H6C 109.5 . . ?
C5 C7 H7A 109.5 . . ?
C5 C7 H7B 109.5 . . ?
H7A C7 H7B 109.5 . . ?
C5 C7 H7C 109.5 . . ?
H7A C7 H7C 109.5 . . ?
H7B C7 H7C 109.5 . . ?
C5 C8 H8A 109.5 . . ?
C5 C8 H8B 109.5 . . ?
H8A C8 H8B 109.5 . . ?
C5 C8 H8C 109.5 . . ?
H8A C8 H8C 109.5 . . ?
H8B C8 H8C 109.5 . . ?
N3 C9 C10 112.7(2) . . ?
N3 C9 C11 108.2(2) . . ?
C10 C9 C11 108.9(3) . . ?
N3 C9 C12 111.1(2) . . ?
C10 C9 C12 109.3(2) . . ?
C11 C9 C12 106.5(2) . . ?
C9 C10 H10A 109.5 . . ?
C9 C10 H10B 109.5 . . ?
H10A C10 H10B 109.5 . . ?
C9 C10 H10C 109.5 . . ?
H10A C10 H10C 109.5 . . ?
H10B C10 H10C 109.5 . . ?
C9 C11 H11A 109.5 . . ?
C9 C11 H11B 109.5 . . ?
H11A C11 H11B 109.5 . . ?
C9 C11 H11C 109.5 . . ?
H11A C11 H11C 109.5 . . ?
H11B C11 H11C 109.5 . . ?
C9 C12 H12A 109.5 . . ?
C9 C12 H12B 109.5 . . ?
H12A C12 H12B 109.5 . . ?
C9 C12 H12C 109.5 . . ?
H12A C12 H12C 109.5 . . ?
H12B C12 H12C 109.5 . . ?
C18 C13 C14 115.9(3) . . ?
C18 C13 B1 120.9(3) . . ?
C14 C13 B1 123.3(3) . . ?
C15 C14 C13 122.7(4) . . ?
C15 C14 H14 118.7 . . ?
C13 C14 H14 118.7 . . ?
C16 C15 C14 120.7(4) . . ?
C16 C15 H15 119.7 . . ?
C14 C15 H15 119.7 . . ?
C15 C16 C17 119.6(4) . . ?
C15 C16 H16 120.2 . . ?
C17 C16 H16 120.2 . . ?
C16 C17 C18 120.7(5) . . ?
C16 C17 H17 119.6 . . ?
C18 C17 H17 119.6 . . ?
C13 C18 C17 120.4(4) . . ?
C13 C18 H18 119.8 . . ?
C17 C18 H18 119.8 . . ?
C20 C19 C20 116.8(4) 2_656 . ?
C20 C19 B2 121.6(2) 2_656 . ?
C20 C19 B2 121.6(2) . . ?
C19 C20 C21 121.8(4) . . ?
C19 C20 H20 119.1 . . ?
C21 C20 H20 119.1 . . ?
C22 C21 C20 119.7(5) . . ?
C22 C21 H21 120.2 . . ?
C20 C21 H21 120.2 . . ?
C21 C22 C21 120.3(5) 2_656 . ?
C21 C22 H22 119.9 2_656 . ?
C21 C22 H22 119.9 . . ?

loop_
_geom_bond_atom_site_label_1
_geom_bond_atom_site_label_2
_geom_bond_distance
_geom_bond_site_symmetry_2
_geom_bond_publ_flag
Sb1 N1 2.067(2) . ?
Sb1 N2 2.077(2) . ?
Sb1 N3 2.082(2) . ?
Sb1 B1 2.556(4) . ?
N1 B1 1.430(4) . ?
N1 C1 1.477(4) . ?
N2 B1 1.439(4) . ?
N2 C5 1.483(4) . ?
N3 B2 1.463(3) . ?
N3 C9 1.517(4) . ?
B1 C13 1.578(5) . ?
B2 N3 1.463(3) 2_656 ?
B2 C19 1.598(6) . ?
C1 C4 1.510(5) . ?
C1 C3 1.524(5) . ?
C1 C2 1.542(5) . ?
C2 H2A 0.9800 . ?
C2 H2B 0.9800 . ?
C2 H2C 0.9800 . ?
C3 H3A 0.9800 . ?
C3 H3B 0.9800 . ?
C3 H3C 0.9800 . ?
C4 H4A 0.9800 . ?
C4 H4B 0.9800 . ?
C4 H4C 0.9800 . ?
C5 C8 1.523(4) . ?
C5 C7 1.524(5) . ?
C5 C6 1.527(5) . ?
C6 H6A 0.9800 . ?
C6 H6B 0.9800 . ?
C6 H6C 0.9800 . ?
C7 H7A 0.9800 . ?
C7 H7B 0.9800 . ?
C7 H7C 0.9800 . ?
C8 H8A 0.9800 . ?
C8 H8B 0.9800 . ?
C8 H8C 0.9800 . ?
C9 C10 1.526(4) . ?
C9 C11 1.527(4) . ?
C9 C12 1.533(4) . ?
C10 H10A 0.9800 . ?
C10 H10B 0.9800 . ?
C10 H10C 0.9800 . ?
C11 H11A 0.9800 . ?
C11 H11B 0.9800 . ?
C11 H11C 0.9800 . ?
C12 H12A 0.9800 . ?
C12 H12B 0.9800 . ?
C12 H12C 0.9800 . ?
C13 C18 1.388(5) . ?
C13 C14 1.393(4) . ?
C14 C15 1.370(5) . ?
C14 H14 0.9500 . ?
C15 C16 1.330(7) . ?
C15 H15 0.9500 . ?
C16 C17 1.368(7) . ?
C16 H16 0.9500 . ?
C17 C18 1.398(6) . ?
C17 H17 0.9500 . ?
C18 H18 0.9500 . ?
C19 C20 1.387(4) 2_656 ?
C19 C20 1.387(4) . ?
C20 C21 1.391(5) . ?
C20 H20 0.9500 . ?
C21 C22 1.367(5) . ?
C21 H21 0.9500 . ?
C22 C21 1.367(5) 2_656 ?
C22 H22 0.9500 . ?

loop_
_geom_torsion_atom_site_label_1
_geom_torsion_atom_site_label_2
_geom_torsion_atom_site_label_3
_geom_torsion_atom_site_label_4
_geom_torsion
_geom_torsion_site_symmetry_1
_geom_torsion_site_symmetry_2
_geom_torsion_site_symmetry_3
_geom_torsion_site_symmetry_4
_geom_torsion_publ_flag
N2 Sb1 N1 B1 -10.83(17) . . . . ?
N3 Sb1 N1 B1 -115.33(17) . . . . ?
N2 Sb1 N1 C1 -165.3(3) . . . . ?
N3 Sb1 N1 C1 90.2(3) . . . . ?
B1 Sb1 N1 C1 -154.5(3) . . . . ?
N1 Sb1 N2 B1 10.76(16) . . . . ?
N3 Sb1 N2 B1 110.71(17) . . . . ?
N1 Sb1 N2 C5 160.1(3) . . . . ?
N3 Sb1 N2 C5 -100.0(2) . . . . ?
B1 Sb1 N2 C5 149.3(3) . . . . ?
N1 Sb1 N3 B2 -124.93(17) . . . . ?
N2 Sb1 N3 B2 164.03(16) . . . . ?
B1 Sb1 N3 B2 -159.62(17) . . . . ?
N1 Sb1 N3 C9 44.0(2) . . . . ?
N2 Sb1 N3 C9 -27.1(2) . . . . ?
B1 Sb1 N3 C9 9.3(2) . . . . ?
C1 N1 B1 N2 169.7(3) . . . . ?
Sb1 N1 B1 N2 15.1(2) . . . . ?
C1 N1 B1 C13 -10.9(5) . . . . ?
Sb1 N1 B1 C13 -165.4(3) . . . . ?
C1 N1 B1 Sb1 154.6(4) . . . . ?
C5 N2 B1 N1 -163.9(3) . . . . ?
Sb1 N2 B1 N1 -15.0(2) . . . . ?
C5 N2 B1 C13 16.6(5) . . . . ?
Sb1 N2 B1 C13 165.5(3) . . . . ?
C5 N2 B1 Sb1 -148.9(3) . . . . ?
N2 Sb1 B1 N1 162.1(3) . . . . ?
N3 Sb1 B1 N1 77.94(18) . . . . ?
N1 Sb1 B1 N2 -162.1(3) . . . . ?
N3 Sb1 B1 N2 -84.12(18) . . . . ?
N1 Sb1 B1 C13 98.6(12) . . . . ?
N2 Sb1 B1 C13 -99.4(12) . . . . ?
N3 Sb1 B1 C13 176.5(12) . . . . ?
C9 N3 B2 N3 140.5(2) . . . 2_656 ?
Sb1 N3 B2 N3 -50.5(2) . . . 2_656 ?
C9 N3 B2 C19 -39.5(2) . . . . ?
Sb1 N3 B2 C19 129.55(8) . . . . ?
B1 N1 C1 C4 -178.1(3) . . . . ?
Sb1 N1 C1 C4 -32.8(4) . . . . ?
B1 N1 C1 C3 -56.6(4) . . . . ?
Sb1 N1 C1 C3 88.6(3) . . . . ?
B1 N1 C1 C2 64.9(4) . . . . ?
Sb1 N1 C1 C2 -149.9(3) . . . . ?
B1 N2 C5 C8 -173.5(3) . . . . ?
Sb1 N2 C5 C8 48.5(4) . . . . ?
B1 N2 C5 C7 -55.4(4) . . . . ?
Sb1 N2 C5 C7 166.6(2) . . . . ?
B1 N2 C5 C6 65.3(4) . . . . ?
Sb1 N2 C5 C6 -72.7(3) . . . . ?
B2 N3 C9 C10 105.4(3) . . . . ?
Sb1 N3 C9 C10 -61.9(3) . . . . ?
B2 N3 C9 C11 -134.1(3) . . . . ?
Sb1 N3 C9 C11 58.6(3) . . . . ?
B2 N3 C9 C12 -17.6(3) . . . . ?
Sb1 N3 C9 C12 175.10(18) . . . . ?
N1 B1 C13 C18 -91.3(5) . . . . ?
N2 B1 C13 C18 88.1(5) . . . . ?
Sb1 B1 C13 C18 178.9(10) . . . . ?
N1 B1 C13 C14 90.5(4) . . . . ?
N2 B1 C13 C14 -90.1(4) . . . . ?
Sb1 B1 C13 C14 0.7(14) . . . . ?
C18 C13 C14 C15 1.1(6) . . . . ?
B1 C13 C14 C15 179.4(4) . . . . ?
C13 C14 C15 C16 -0.6(7) . . . . ?
C14 C15 C16 C17 -0.8(8) . . . . ?
C15 C16 C17 C18 1.5(9) . . . . ?
C14 C13 C18 C17 -0.4(6) . . . . ?
B1 C13 C18 C17 -178.7(4) . . . . ?
C16 C17 C18 C13 -0.9(8) . . . . ?
N3 B2 C19 C20 132.8(2) . . . 2_656 ?
N3 B2 C19 C20 -47.2(2) 2_656 . . 2_656 ?
N3 B2 C19 C20 -47.2(2) . . . . ?
N3 B2 C19 C20 132.8(2) 2_656 . . . ?
C20 C19 C20 C21 0.6(3) 2_656 . . . ?
B2 C19 C20 C21 -179.4(3) . . . . ?
C19 C20 C21 C22 -1.2(6) . . . . ?
C20 C21 C22 C21 0.6(3) . . . 2_656 ?
